data_4037204
loop_
_publ_author_name
'Nourian, Saghar'
'Zilber, Zachary A.'
'Toscano, John P.'

_publ_section_title
;
 Development of N-Substituted Hydroxamic Acids with Pyrazolone Leaving
 Groups as Nitrosocarbonyl Precursors.
;
_journal_issue 19
_journal_name_full 'The Journal of organic chemistry'
_journal_page_first 9138
_journal_page_last 9146
_journal_paper_doi 10.1021/acs.joc.6b01705
_journal_volume 81
_journal_year 2016
_chemical_formula_moiety 'C15 H18 N4 O4, H2 O'
_chemical_formula_sum 'C15 H20 N4 O5'
_chemical_formula_weight 336.35
_space_group_crystal_system monoclinic
_space_group_IT_number 14
_space_group_name_Hall '-P 2ybc'
_space_group_name_H-M_alt 'P 1 21/c 1'
_atom_sites_solution_hydrogens mixed
_atom_sites_solution_primary direct
_atom_sites_solution_secondary difmap
_audit_creation_method SHELXL-2013
_cell_angle_alpha 90
_cell_angle_beta 99.727(2)
_cell_angle_gamma 90
_cell_formula_units_Z 4
_cell_length_a 12.2766(2)
_cell_length_b 11.1657(3)
_cell_length_c 12.4961(3)
_cell_measurement_reflns_used 4933
_cell_measurement_temperature 110(2)
_cell_measurement_theta_max 26.31
_cell_measurement_theta_min 2.48
_cell_volume 1688.30(7)
_computing_cell_refinement
;
CrysAlisPro, Agilent Technologies,
Version 1.171.36.24 (release 03-12-2012 CrysAlis171 .NET)
(compiled Dec  3 2012,18:21:49)
;
_computing_data_collection
;
CrysAlisPro, Agilent Technologies,
Version 1.171.36.24 (release 03-12-2012 CrysAlis171 .NET)
(compiled Dec  3 2012,18:21:49)
;
_computing_data_reduction
;
CrysAlisPro, Agilent Technologies,
Version 1.171.36.24 (release 03-12-2012 CrysAlis171 .NET)
(compiled Dec  3 2012,18:21:49)
;
_computing_molecular_graphics 'SHELXTL v6.10 (Sheldrick, 2008)'
_computing_publication_material 'SHELXTL v6.10 (Sheldrick, 2008)'
_computing_structure_refinement 'SHELXL-2013 (Sheldrick, 2013)'
_computing_structure_solution 'SHELXS-2013 (Sheldrick, 2013)'
_diffrn_ambient_temperature 110(2)
_diffrn_measured_fraction_theta_full 0.999
_diffrn_measured_fraction_theta_max 1.000
_diffrn_measurement_device_type 'Goniometer KM4/Xcalibur, detector: Sapphire3'
_diffrn_measurement_method '\w scans'
_diffrn_radiation_monochromator graphite
_diffrn_radiation_source 'Enhance (Mo) X-ray Source'
_diffrn_radiation_type MoK\a
_diffrn_radiation_wavelength 0.71073
_diffrn_reflns_av_R_equivalents 0.0374
_diffrn_reflns_av_unetI/netI 0.0317
_diffrn_reflns_Laue_measured_fraction_full 0.999
_diffrn_reflns_Laue_measured_fraction_max 1.000
_diffrn_reflns_limit_h_max 15
_diffrn_reflns_limit_h_min -15
_diffrn_reflns_limit_k_max 13
_diffrn_reflns_limit_k_min -13
_diffrn_reflns_limit_l_max 15
_diffrn_reflns_limit_l_min -15
_diffrn_reflns_number 12780
_diffrn_reflns_point_group_measured_fraction_full 0.999
_diffrn_reflns_point_group_measured_fraction_max 1.000
_diffrn_reflns_theta_full 25.242
_diffrn_reflns_theta_max 26.246
_diffrn_reflns_theta_min 2.462
_exptl_absorpt_coefficient_mu 0.101
_exptl_absorpt_correction_T_max 0.977
_exptl_absorpt_correction_T_min 0.968
_exptl_absorpt_correction_type analytical
_exptl_absorpt_process_details
;
CrysAlisPro, Agilent Technologies,
Version 1.171.36.24 (release 03-12-2012 CrysAlis171 .NET)
(compiled Dec  3 2012,18:21:49)
Analytical numeric absorption correction using a multifaceted crystal
			model based on expressions derived by R.C. Clark & J.S. Reid.
(Clark, R. C. & Reid, J. S. (1995). Acta Cryst. A51, 887-897)
;
_exptl_crystal_colour colorless
_exptl_crystal_density_diffrn 1.323
_exptl_crystal_description block
_exptl_crystal_F_000 712
_exptl_crystal_size_max 0.43
_exptl_crystal_size_mid 0.37
_exptl_crystal_size_min 0.30
_refine_diff_density_max 0.528
_refine_diff_density_min -0.262
_refine_diff_density_rms 0.048
_refine_ls_extinction_method none
_refine_ls_goodness_of_fit_ref 1.070
_refine_ls_hydrogen_treatment mixed
_refine_ls_matrix_type full
_refine_ls_number_parameters 233
_refine_ls_number_reflns 3409
_refine_ls_number_restraints 0
_refine_ls_restrained_S_all 1.070
_refine_ls_R_factor_all 0.0509
_refine_ls_R_factor_gt 0.0437
_refine_ls_shift/su_max 0.000
_refine_ls_shift/su_mean 0.000
_refine_ls_structure_factor_coef Fsqd
_refine_ls_weighting_details
;
 w=1/[\s^2^(Fo^2^)+(0.0536P)^2^+1.0325P]
 where P=(Fo^2^+2Fc^2^)/3
;
_refine_ls_weighting_scheme calc
_refine_ls_wR_factor_gt 0.1157
_refine_ls_wR_factor_ref 0.1199
_reflns_Friedel_coverage 0.000
_reflns_number_gt 2931
_reflns_number_total 3409
_reflns_threshold_expression 'I > 2\s(I)'
_cod_data_source_file jo6b01705_si_002.cif
_cod_data_source_block NHPY_1a
_cod_original_sg_symbol_H-M 'P 21/c'
_cod_database_code 4037204
_shelx_space_group_comment
;
The symmetry employed for this shelxl refinement is uniquely defined
by the following loop, which should always be used as a source of
symmetry information in preference to the above space-group names.
They are only intended as comments.
;
_shelxl_version_number 2013-2

loop_
_space_group_symop_operation_xyz
'x, y, z'
'-x, y+1/2, -z+1/2'
'-x, -y, -z'
'x, -y-1/2, z-1/2'

loop_
_atom_site_label
_atom_site_type_symbol
_atom_site_fract_x
_atom_site_fract_y
_atom_site_fract_z
_atom_site_U_iso_or_equiv
_atom_site_adp_type
_atom_site_occupancy
_atom_site_site_symmetry_order
_atom_site_calc_flag
_atom_site_refinement_flags_posn
_atom_site_refinement_flags_adp
C1 C 0.25503(13) 0.13338(15) 0.04737(13) 0.0224(3) Uani 1 1 d . .
H1 H 0.2341 0.1809 -0.0158 0.027 Uiso 1 1 calc R U
C2 C 0.26023(14) 0.01008(16) 0.03942(15) 0.0290(4) Uani 1 1 d . .
H2 H 0.2405 -0.0272 -0.0295 0.035 Uiso 1 1 calc R U
C3 C 0.29379(14) -0.05980(16) 0.13046(17) 0.0318(4) Uani 1 1 d . .
H3 H 0.2983 -0.1444 0.1241 0.038 Uiso 1 1 calc R U
C4 C 0.32065(15) -0.00545(17) 0.23071(15) 0.0315(4) Uani 1 1 d . .
H4 H 0.3444 -0.0530 0.2934 0.038 Uiso 1 1 calc R U
C5 C 0.31337(14) 0.11794(16) 0.24087(14) 0.0253(4) Uani 1 1 d . .
H5 H 0.3305 0.1548 0.3102 0.030 Uiso 1 1 calc R U
C6 C 0.28076(12) 0.18701(14) 0.14854(12) 0.0184(3) Uani 1 1 d . .
C7 C 0.19742(12) 0.38937(14) 0.10951(12) 0.0193(3) Uani 1 1 d . .
C8 C 0.23435(12) 0.51481(14) 0.15276(12) 0.0168(3) Uani 1 1 d . .
C9 C 0.33246(13) 0.48242(15) 0.23848(12) 0.0206(3) Uani 1 1 d . .
C10 C 0.39767(14) 0.56950(16) 0.31357(13) 0.0259(4) Uani 1 1 d . .
H10A H 0.4477 0.5260 0.3698 0.039 Uiso 1 1 calc R U
H10B H 0.3474 0.6192 0.3477 0.039 Uiso 1 1 calc R U
H10C H 0.4409 0.6206 0.2727 0.039 Uiso 1 1 calc R U
C11 C 0.08663(13) 0.52115(15) 0.26247(12) 0.0195(3) Uani 1 1 d . .
C12 C 0.00698(14) 0.59507(16) 0.31330(14) 0.0269(4) Uani 1 1 d . .
H12A H -0.0577 0.5464 0.3210 0.040 Uiso 1 1 calc R U
H12B H -0.0166 0.6644 0.2671 0.040 Uiso 1 1 calc R U
H12C H 0.0431 0.6227 0.3850 0.040 Uiso 1 1 calc R U
C13 C 0.26382(13) 0.58574(14) 0.05742(13) 0.0197(3) Uani 1 1 d . .
C14 C 0.17461(14) 0.62111(17) -0.03404(13) 0.0266(4) Uani 1 1 d . .
H14A H 0.1735 0.7085 -0.0416 0.040 Uiso 1 1 calc R U
H14B H 0.1030 0.5935 -0.0188 0.040 Uiso 1 1 calc R U
H14C H 0.1889 0.5845 -0.1016 0.040 Uiso 1 1 calc R U
C15 C 0.50344(13) 0.69258(17) -0.01534(15) 0.0290(4) Uani 1 1 d . .
H15A H 0.5233 0.7486 0.0452 0.043 Uiso 1 1 calc R U
H15B H 0.5210 0.7284 -0.0820 0.043 Uiso 1 1 calc R U
H15C H 0.5454 0.6181 0.0004 0.043 Uiso 1 1 calc R U
N1 N 0.27693(10) 0.31369(12) 0.15826(10) 0.0192(3) Uani 1 1 d . .
N2 N 0.35363(11) 0.37019(13) 0.24137(11) 0.0221(3) Uani 1 1 d . .
N3 N 0.14722(10) 0.57742(12) 0.19644(11) 0.0185(3) Uani 1 1 d . .
N4 N 0.36722(11) 0.60528(12) 0.06345(10) 0.0190(3) Uani 1 1 d . .
O1 O 0.11825(9) 0.36533(10) 0.03993(9) 0.0242(3) Uani 1 1 d . .
O2 O 0.16645(9) 0.70059(10) 0.20990(9) 0.0207(3) Uani 1 1 d . .
H2A H 0.111(2) 0.732(2) 0.1554(19) 0.045(6) Uiso 1 1 d . .
O3 O 0.09730(10) 0.41235(11) 0.27531(10) 0.0268(3) Uani 1 1 d . .
O4 O 0.38782(9) 0.66713(11) -0.02933(9) 0.0257(3) Uani 1 1 d . .
O1W O 0.01251(10) 0.80656(11) 0.07762(10) 0.0242(3) Uani 1 1 d . .
H1W1 H -0.024(2) 0.842(2) 0.118(2) 0.043(7) Uiso 1 1 d . .
H1W2 H -0.038(2) 0.761(2) 0.039(2) 0.048(7) Uiso 1 1 d . .

loop_
_atom_site_aniso_label
_atom_site_aniso_U_11
_atom_site_aniso_U_22
_atom_site_aniso_U_33
_atom_site_aniso_U_23
_atom_site_aniso_U_13
_atom_site_aniso_U_12
C1 0.0205(8) 0.0228(9) 0.0243(8) 0.0003(6) 0.0053(6) 0.0011(6)
C2 0.0261(9) 0.0257(9) 0.0357(9) -0.0083(7) 0.0069(7) -0.0013(7)
C3 0.0262(9) 0.0170(9) 0.0541(12) 0.0010(8) 0.0123(8) -0.0009(7)
C4 0.0298(9) 0.0256(10) 0.0399(10) 0.0140(8) 0.0083(8) 0.0028(7)
C5 0.0248(8) 0.0263(9) 0.0250(8) 0.0040(7) 0.0050(6) -0.0002(7)
C6 0.0135(7) 0.0173(8) 0.0254(8) 0.0009(6) 0.0062(6) 0.0001(6)
C7 0.0195(7) 0.0186(8) 0.0213(7) -0.0006(6) 0.0076(6) -0.0002(6)
C8 0.0160(7) 0.0161(8) 0.0191(7) -0.0022(6) 0.0057(6) -0.0005(6)
C9 0.0190(7) 0.0248(9) 0.0190(7) -0.0018(6) 0.0066(6) -0.0025(6)
C10 0.0243(8) 0.0289(9) 0.0239(8) -0.0062(7) 0.0028(6) -0.0048(7)
C11 0.0191(7) 0.0216(8) 0.0184(7) -0.0010(6) 0.0051(6) -0.0022(6)
C12 0.0257(8) 0.0279(10) 0.0310(9) -0.0016(7) 0.0158(7) 0.0006(7)
C13 0.0213(7) 0.0171(8) 0.0217(8) -0.0027(6) 0.0062(6) 0.0011(6)
C14 0.0215(8) 0.0342(10) 0.0248(8) 0.0039(7) 0.0056(6) 0.0022(7)
C15 0.0187(8) 0.0345(10) 0.0357(9) 0.0127(8) 0.0103(7) 0.0004(7)
N1 0.0189(6) 0.0170(7) 0.0217(7) -0.0007(5) 0.0032(5) 0.0006(5)
N2 0.0200(7) 0.0236(8) 0.0218(7) -0.0024(5) 0.0014(5) -0.0030(5)
N3 0.0191(6) 0.0139(7) 0.0243(7) -0.0022(5) 0.0094(5) -0.0003(5)
N4 0.0206(6) 0.0184(7) 0.0196(6) 0.0011(5) 0.0081(5) -0.0009(5)
O1 0.0218(6) 0.0216(6) 0.0272(6) -0.0033(5) -0.0014(5) -0.0006(4)
O2 0.0223(6) 0.0135(6) 0.0264(6) -0.0041(4) 0.0046(5) -0.0016(4)
O3 0.0303(6) 0.0217(7) 0.0317(6) 0.0040(5) 0.0145(5) -0.0003(5)
O4 0.0208(6) 0.0328(7) 0.0247(6) 0.0077(5) 0.0076(4) -0.0013(5)
O1W 0.0221(6) 0.0243(7) 0.0260(6) -0.0065(5) 0.0037(5) 0.0018(5)

loop_
_atom_type_symbol
_atom_type_description
_atom_type_scat_dispersion_real
_atom_type_scat_dispersion_imag
_atom_type_scat_source
C C 0.0033 0.0016 'International Tables Vol C Tables 4.2.6.8 and 6.1.1.4'
H H 0.0000 0.0000 'International Tables Vol C Tables 4.2.6.8 and 6.1.1.4'
N N 0.0061 0.0033 'International Tables Vol C Tables 4.2.6.8 and 6.1.1.4'
O O 0.0106 0.0060 'International Tables Vol C Tables 4.2.6.8 and 6.1.1.4'

loop_
_geom_angle_atom_site_label_1
_geom_angle_atom_site_label_2
_geom_angle_atom_site_label_3
_geom_angle
C2 C1 C6 119.31(16)
C2 C1 H1 120.3
C6 C1 H1 120.3
C1 C2 C3 120.89(17)
C1 C2 H2 119.6
C3 C2 H2 119.6
C4 C3 C2 119.37(17)
C4 C3 H3 120.3
C2 C3 H3 120.3
C3 C4 C5 120.67(17)
C3 C4 H4 119.7
C5 C4 H4 119.7
C4 C5 C6 119.28(16)
C4 C5 H5 120.4
C6 C5 H5 120.4
C1 C6 C5 120.45(15)
C1 C6 N1 120.15(14)
C5 C6 N1 119.38(14)
O1 C7 N1 127.59(15)
O1 C7 C8 126.99(14)
N1 C7 C8 105.19(12)
N3 C8 C9 113.31(12)
N3 C8 C13 109.23(12)
C9 C8 C13 114.30(12)
N3 C8 C7 112.07(12)
C9 C8 C7 100.52(12)
C13 C8 C7 107.02(12)
N2 C9 C10 122.51(15)
N2 C9 C8 112.80(14)
C10 C9 C8 124.68(15)
C9 C10 H10A 109.5
C9 C10 H10B 109.5
H10A C10 H10B 109.5
C9 C10 H10C 109.5
H10A C10 H10C 109.5
H10B C10 H10C 109.5
O3 C11 N3 118.70(14)
O3 C11 C12 123.44(14)
N3 C11 C12 117.83(14)
C11 C12 H12A 109.5
C11 C12 H12B 109.5
H12A C12 H12B 109.5
C11 C12 H12C 109.5
H12A C12 H12C 109.5
H12B C12 H12C 109.5
N4 C13 C14 126.28(15)
N4 C13 C8 114.04(13)
C14 C13 C8 119.63(13)
C13 C14 H14A 109.5
C13 C14 H14B 109.5
H14A C14 H14B 109.5
C13 C14 H14C 109.5
H14A C14 H14C 109.5
H14B C14 H14C 109.5
O4 C15 H15A 109.5
O4 C15 H15B 109.5
H15A C15 H15B 109.5
O4 C15 H15C 109.5
H15A C15 H15C 109.5
H15B C15 H15C 109.5
C7 N1 C6 127.86(13)
C7 N1 N2 112.85(13)
C6 N1 N2 118.39(12)
C9 N2 N1 107.87(13)
C11 N3 O2 118.74(12)
C11 N3 C8 121.21(13)
O2 N3 C8 113.33(11)
C13 N4 O4 110.48(13)
N3 O2 H2A 101.3(14)
N4 O4 C15 108.02(11)
H1W1 O1W H1W2 102(2)

loop_
_geom_bond_atom_site_label_1
_geom_bond_atom_site_label_2
_geom_bond_distance
C1 C2 1.382(2)
C1 C6 1.386(2)
C1 H1 0.9500
C2 C3 1.384(3)
C2 H2 0.9500
C3 C4 1.381(3)
C3 H3 0.9500
C4 C5 1.388(3)
C4 H4 0.9500
C5 C6 1.389(2)
C5 H5 0.9500
C6 N1 1.421(2)
C7 O1 1.2195(19)
C7 N1 1.355(2)
C7 C8 1.542(2)
C8 N3 1.4588(19)
C8 C9 1.514(2)
C8 C13 1.524(2)
C9 N2 1.279(2)
C9 C10 1.488(2)
C10 H10A 0.9800
C10 H10B 0.9800
C10 H10C 0.9800
C11 O3 1.230(2)
C11 N3 1.355(2)
C11 C12 1.500(2)
C12 H12A 0.9800
C12 H12B 0.9800
C12 H12C 0.9800
C13 N4 1.278(2)
C13 C14 1.496(2)
C14 H14A 0.9800
C14 H14B 0.9800
C14 H14C 0.9800
C15 O4 1.4291(19)
C15 H15A 0.9800
C15 H15B 0.9800
C15 H15C 0.9800
N1 N2 1.4258(18)
N3 O2 1.4007(17)
N4 O4 1.4086(17)
O2 H2A 0.94(2)
O1W H1W1 0.83(3)
O1W H1W2 0.88(3)

loop_
_geom_hbond_atom_site_label_D
_geom_hbond_atom_site_label_H
_geom_hbond_atom_site_label_A
_geom_hbond_distance_DH
_geom_hbond_distance_HA
_geom_hbond_distance_DA
_geom_hbond_angle_DHA
_geom_hbond_site_symmetry_A
O2 H2A O1W 0.94(2) 1.65(3) 2.5785(16) 169(2) .
O1W H1W1 O3 0.83(3) 1.90(3) 2.7253(17) 173(2) 2
O1W H1W2 O1 0.88(3) 1.90(3) 2.7606(17) 166(2) 3_565

loop_
_geom_torsion_atom_site_label_1
_geom_torsion_atom_site_label_2
_geom_torsion_atom_site_label_3
_geom_torsion_atom_site_label_4
_geom_torsion
C6 C1 C2 C3 -1.9(3)
C1 C2 C3 C4 1.1(3)
C2 C3 C4 C5 0.6(3)
C3 C4 C5 C6 -1.3(3)
C2 C1 C6 C5 1.2(2)
C2 C1 C6 N1 179.39(14)
C4 C5 C6 C1 0.4(2)
C4 C5 C6 N1 -177.83(14)
O1 C7 C8 N3 57.3(2)
N1 C7 C8 N3 -127.96(13)
O1 C7 C8 C9 177.90(15)
N1 C7 C8 C9 -7.32(15)
O1 C7 C8 C13 -62.46(19)
N1 C7 C8 C13 112.32(13)
N3 C8 C9 N2 123.23(14)
C13 C8 C9 N2 -110.75(16)
C7 C8 C9 N2 3.48(16)
N3 C8 C9 C10 -55.9(2)
C13 C8 C9 C10 70.16(19)
C7 C8 C9 C10 -175.61(14)
N3 C8 C13 N4 129.28(14)
C9 C8 C13 N4 1.2(2)
C7 C8 C13 N4 -109.19(15)
N3 C8 C13 C14 -53.18(18)
C9 C8 C13 C14 178.70(14)
C7 C8 C13 C14 68.35(17)
O1 C7 N1 C6 -7.3(3)
C8 C7 N1 C6 177.97(14)
O1 C7 N1 N2 -176.15(15)
C8 C7 N1 N2 9.11(16)
C1 C6 N1 C7 44.8(2)
C5 C6 N1 C7 -136.96(16)
C1 C6 N1 N2 -146.90(14)
C5 C6 N1 N2 31.4(2)
C10 C9 N2 N1 -179.26(14)
C8 C9 N2 N1 1.63(17)
C7 N1 N2 C9 -7.17(17)
C6 N1 N2 C9 -177.18(13)
O3 C11 N3 O2 -157.68(13)
C12 C11 N3 O2 24.3(2)
O3 C11 N3 C8 -8.3(2)
C12 C11 N3 C8 173.66(14)
C9 C8 N3 C11 -68.04(18)
C13 C8 N3 C11 163.29(13)
C7 C8 N3 C11 44.87(19)
C9 C8 N3 O2 82.85(16)
C13 C8 N3 O2 -45.83(16)
C7 C8 N3 O2 -164.24(12)
C14 C13 N4 O4 0.4(2)
C8 C13 N4 O4 177.79(12)
C13 N4 O4 C15 176.68(14)
